data_4310176
loop_
_publ_author_name
'\/Lukasz John'
'J\'ozef Utko'
'Lucjan B. Jerzykiewicz'
'Piotr Sobota'

_publ_section_title
;
Structural Characterization of a Methylaluminoxane (MAO)-Magnesium
Dichloride Cluster: Model of MAO Grafted onto a MgCl2 Support
;
_journal_name_full 'Inorganic Chemistry'
_journal_page_first 9131
_journal_page_last 9133
_journal_paper_doi 10.1021/ic051441s
_journal_volume 44
_journal_year 2005
_chemical_formula_moiety 'C29 H59 Al3 Cl4 Mg3 O10'
_chemical_formula_sum 'C29 H59 Al3 Cl4 Mg3 O10'
_chemical_formula_weight 863.43
_chemical_name_systematic
;
 ?
;
_space_group_IT_number 11
_symmetry_cell_setting monoclinic
_symmetry_Int_Tables_number 11
_symmetry_space_group_name_Hall '-P 2yb'
_symmetry_space_group_name_H-M 'P 1 21/m 1'
_atom_sites_solution_hydrogens geom
_atom_sites_solution_primary direct
_atom_sites_solution_secondary difmap
_audit_creation_method SHELXL-97
_cell_angle_alpha 90.000(5)
_cell_angle_beta 104.903(5)
_cell_angle_gamma 90.000(5)
_cell_formula_units_Z 2
_cell_length_a 9.434(5)
_cell_length_b 16.963(5)
_cell_length_c 13.990(5)
_cell_measurement_reflns_used 6742
_cell_measurement_temperature 100(2)
_cell_measurement_theta_max 26
_cell_measurement_theta_min 3
_cell_volume 2163.5(15)
_computing_cell_refinement 'CrysAlis RED (Oxford Diffraction, 2001)'
_computing_data_collection 'CrysAlis CCD (Oxford Diffraction, 2001)'
_computing_data_reduction 'CrysAlis RED (Oxford Diffraction, 2001)'
_computing_molecular_graphics 'SHELXTL-NT (Bruker, 1999)'
_computing_publication_material 'SHELXTL-NT (Bruker, 1999)'
_computing_structure_refinement 'SHELXTL-NT (Bruker, 1999)'
_computing_structure_solution 'SHELXTL-NT (Bruker, 1999)'
_diffrn_ambient_temperature 100(2)
_diffrn_measured_fraction_theta_full 0.997
_diffrn_measured_fraction_theta_max 0.997
_diffrn_measurement_device_type 'Kuma KM-4 CCD'
_diffrn_measurement_method '\w scan'
_diffrn_radiation_monochromator graphite
_diffrn_radiation_source 'fine-focus sealed tube'
_diffrn_radiation_type MoK\a
_diffrn_radiation_wavelength 0.71073
_diffrn_reflns_av_R_equivalents 0.0275
_diffrn_reflns_av_sigmaI/netI 0.0316
_diffrn_reflns_limit_h_max 9
_diffrn_reflns_limit_h_min -12
_diffrn_reflns_limit_k_max 21
_diffrn_reflns_limit_k_min -21
_diffrn_reflns_limit_l_max 17
_diffrn_reflns_limit_l_min -17
_diffrn_reflns_number 13492
_diffrn_reflns_theta_full 27.00
_diffrn_reflns_theta_max 27.00
_diffrn_reflns_theta_min 3.00
_exptl_absorpt_coefficient_mu 0.424
_exptl_absorpt_correction_T_max 0.89
_exptl_absorpt_correction_T_min 0.57
_exptl_absorpt_correction_type analytical
_exptl_absorpt_process_details 'CrysAlis RED (Oxford Diffraction, 2001)'
_exptl_crystal_colour colorless
_exptl_crystal_density_diffrn 1.334
_exptl_crystal_density_method 'not measured'
_exptl_crystal_description PLATE
_exptl_crystal_F_000 912
_exptl_crystal_size_max 0.321
_exptl_crystal_size_mid 0.180
_exptl_crystal_size_min 0.09
_refine_diff_density_max 1.046
_refine_diff_density_min -1.053
_refine_diff_density_rms 0.094
_refine_ls_extinction_method none
_refine_ls_goodness_of_fit_ref 1.046
_refine_ls_hydrogen_treatment constr
_refine_ls_matrix_type full
_refine_ls_number_parameters 229
_refine_ls_number_reflns 4857
_refine_ls_number_restraints 0
_refine_ls_restrained_S_all 1.046
_refine_ls_R_factor_all 0.0727
_refine_ls_R_factor_gt 0.0577
_refine_ls_shift/su_max 0.014
_refine_ls_shift/su_mean 0.002
_refine_ls_structure_factor_coef Fsqd
_refine_ls_weighting_details 'calc w=1/[\s^2^(Fo^2^)+(0.0756P)^2^+5.0683P] where P=(Fo^2^+2Fc^2^)/3'
_refine_ls_weighting_scheme calc
_refine_ls_wR_factor_gt 0.1493
_refine_ls_wR_factor_ref 0.1576
_reflns_number_gt 4030
_reflns_number_total 4857
_reflns_threshold_expression >2sigma(I)
_cod_data_source_file ic051441ssi20050824_082051.cif
_cod_data_source_block 2
_cod_depositor_comments
;
The following automatic conversions were performed:
'_symmetry_cell_setting' value 'Monoclinic' changed to 'monoclinic'
according to '/home/saulius/struct/CIF-dictionaries/cif_core.dic'
dictionary named 'cif_core.dic' version 2.4.1 from 2010-06-29.

Automatic conversion script
Id: cif_fix_enum 1527 2010-12-29 10:47:43Z saulius 
;
_cod_original_sg_symbol_H-M 'P 21/m'
_cod_database_code 4310176

loop_
_symmetry_equiv_pos_as_xyz
'x, y, z'
'-x, y+1/2, -z'
'-x, -y, -z'
'x, -y-1/2, z'

loop_
_atom_site_label
_atom_site_type_symbol
_atom_site_fract_x
_atom_site_fract_y
_atom_site_fract_z
_atom_site_U_iso_or_equiv
_atom_site_adp_type
_atom_site_occupancy
_atom_site_symmetry_multiplicity
_atom_site_calc_flag
_atom_site_refinement_flags
_atom_site_disorder_assembly
_atom_site_disorder_group
Mg1 Mg -0.10318(17) 0.2500 -0.02526(11) 0.0222(3) Uani 1 2 d S . .
Mg2 Mg -0.08203(11) 0.12167(6) -0.23777(8) 0.0192(2) Uani 1 1 d . . .
Al1 Al -0.24840(13) 0.2500 -0.42398(9) 0.0165(3) Uani 1 2 d S . .
Al2 Al 0.01473(10) 0.15450(6) -0.45412(7) 0.0210(2) Uani 1 1 d . . .
Cl1 Cl 0.03212(11) 0.2500 -0.16623(7) 0.0187(2) Uani 1 2 d S . .
Cl2 Cl -0.21296(9) 0.13037(5) -0.10075(6) 0.02512(19) Uani 1 1 d . . .
Cl3 Cl 0.11705(12) 0.2500 0.10357(8) 0.0262(3) Uani 1 2 d S . .
O1 O -0.0663(3) 0.2500 -0.4409(2) 0.0185(6) Uani 1 2 d S . .
O10 O -0.1950(2) 0.01832(13) -0.28546(17) 0.0266(5) Uani 1 1 d . . .
O11 O -0.2492(2) 0.16488(12) -0.34825(15) 0.0182(4) Uani 1 1 d . . .
O20 O 0.0856(3) 0.05724(15) -0.14709(17) 0.0332(6) Uani 1 1 d . . .
O21 O 0.0518(2) 0.11368(14) -0.33011(16) 0.0232(5) Uani 1 1 d . . .
O30 O -0.2366(4) 0.2500 0.0713(3) 0.0349(8) Uani 1 2 d S . .
C1 C -0.1368(3) 0.09385(18) -0.5549(2) 0.0205(6) Uani 1 1 d . . .
H1A H -0.2313 0.1009 -0.5423 0.031 Uiso 1 1 calc R . .
H1B H -0.1119 0.0389 -0.5505 0.031 Uiso 1 1 calc R . .
H1C H -0.1395 0.1128 -0.6200 0.031 Uiso 1 1 calc R . .
C2 C 0.2030(4) 0.1543(2) -0.4915(3) 0.0370(9) Uani 1 1 d . . .
H2A H 0.2757 0.1818 -0.4422 0.055 Uiso 1 1 calc R . .
H2B H 0.1905 0.1800 -0.5543 0.055 Uiso 1 1 calc R . .
H2C H 0.2343 0.1009 -0.4963 0.055 Uiso 1 1 calc R . .
C3 C -0.4152(5) 0.2500 -0.5426(3) 0.0220(9) Uani 1 2 d S . .
H3A H -0.4046 0.2071 -0.5850 0.033 Uiso 0.50 1 calc PR . .
H3B H -0.4171 0.2990 -0.5773 0.033 Uiso 0.50 1 calc PR . .
H3C H -0.5050 0.2439 -0.5231 0.033 Uiso 0.50 1 calc PR . .
C11 C -0.3250(4) 0.02959(19) -0.3669(2) 0.0256(7) Uani 1 1 d . . .
H11A H -0.3002 0.0211 -0.4300 0.031 Uiso 1 1 calc R . .
C12 C -0.4338(4) -0.0334(2) -0.3530(3) 0.0358(8) Uani 1 1 d . . .
H12A H -0.5253 -0.0095 -0.3484 0.043 Uiso 1 1 calc R . .
H12B H -0.4543 -0.0704 -0.4077 0.043 Uiso 1 1 calc R . .
C13 C -0.3601(5) -0.0735(4) -0.2591(4) 0.0731(18) Uani 1 1 d . . .
H13A H -0.3782 -0.1298 -0.2646 0.088 Uiso 1 1 calc R . .
H13B H -0.3966 -0.0533 -0.2051 0.088 Uiso 1 1 calc R . .
C14 C -0.2007(5) -0.0571(2) -0.2409(3) 0.0388(9) Uani 1 1 d . . .
H14A H -0.1536 -0.0555 -0.1706 0.047 Uiso 1 1 calc R . .
H14B H -0.1531 -0.0970 -0.2716 0.047 Uiso 1 1 calc R . .
C15 C -0.3735(3) 0.11373(19) -0.3607(2) 0.0223(6) Uani 1 1 d . . .
H15A H -0.4471 0.1276 -0.4206 0.027 Uiso 1 1 calc R . .
H15B H -0.4166 0.1196 -0.3051 0.027 Uiso 1 1 calc R . .
C21 C 0.1868(6) 0.0285(3) -0.2010(3) 0.0586(14) Uani 1 1 d . . .
H21A H 0.1538 -0.0225 -0.2317 0.070 Uiso 1 1 calc R . .
C22 C 0.3340(6) 0.0190(5) -0.1221(4) 0.097(3) Uani 1 1 d . . .
H22A H 0.3524 -0.0360 -0.1040 0.116 Uiso 1 1 calc R . .
H22B H 0.4146 0.0390 -0.1463 0.116 Uiso 1 1 calc R . .
C23 C 0.3165(5) 0.0660(4) -0.0363(4) 0.0692(17) Uani 1 1 d . . .
H23A H 0.3459 0.1203 -0.0414 0.083 Uiso 1 1 calc R . .
H23B H 0.3746 0.0439 0.0253 0.083 Uiso 1 1 calc R . .
C24 C 0.1564(4) 0.0609(2) -0.0418(2) 0.0304(8) Uani 1 1 d . . .
H24A H 0.1350 0.0140 -0.0084 0.036 Uiso 1 1 calc R . .
H24B H 0.1241 0.1068 -0.0120 0.036 Uiso 1 1 calc R . .
C25 C 0.1948(4) 0.0880(3) -0.2782(3) 0.0374(9) Uani 1 1 d . . .
H25A H 0.2520 0.1330 -0.2471 0.045 Uiso 1 1 calc R . .
H25B H 0.2437 0.0651 -0.3246 0.045 Uiso 1 1 calc R . .
C31 C -0.1945(13) 0.2500 0.1744(8) 0.103(3) Uiso 1 2 d S . .
H31A H -0.1370 0.2965 0.1993 0.123 Uiso 0.50 1 calc PR . .
H31B H -0.1370 0.2035 0.1993 0.123 Uiso 0.50 1 calc PR . .
C32 C -0.3372(19) 0.2500 0.2046(13) 0.164(6) Uiso 1 2 d S . .
H32A H -0.3412 0.2037 0.2446 0.197 Uiso 0.50 1 calc PR . .
H32B H -0.3412 0.2963 0.2446 0.197 Uiso 0.50 1 calc PR . .
C33 C -0.4478(12) 0.2500 0.1292(8) 0.093(3) Uiso 1 2 d S . .
H33A H -0.5076 0.2963 0.1305 0.112 Uiso 0.50 1 calc PR . .
H33B H -0.5076 0.2037 0.1305 0.112 Uiso 0.50 1 calc PR . .
C34 C -0.3950(8) 0.2500 0.0375(6) 0.0627(19) Uiso 1 2 d S . .
H34A H -0.4295 0.2035 -0.0020 0.075 Uiso 0.50 1 calc PR . .
H34B H -0.4295 0.2965 -0.0020 0.075 Uiso 0.50 1 calc PR . .

loop_
_atom_site_aniso_label
_atom_site_aniso_U_11
_atom_site_aniso_U_22
_atom_site_aniso_U_33
_atom_site_aniso_U_23
_atom_site_aniso_U_13
_atom_site_aniso_U_12
Mg1 0.0226(8) 0.0218(8) 0.0232(8) 0.000 0.0075(6) 0.000
Mg2 0.0183(5) 0.0165(5) 0.0210(5) 0.0003(4) 0.0017(4) 0.0027(4)
Al1 0.0136(6) 0.0165(6) 0.0186(6) 0.000 0.0027(5) 0.000
Al2 0.0188(5) 0.0232(5) 0.0221(5) -0.0033(4) 0.0070(4) 0.0017(4)
Cl1 0.0171(5) 0.0204(5) 0.0187(5) 0.000 0.0048(4) 0.000
Cl2 0.0286(4) 0.0221(4) 0.0261(4) 0.0010(3) 0.0097(3) -0.0048(3)
Cl3 0.0249(5) 0.0255(6) 0.0254(5) 0.000 0.0014(4) 0.000
O1 0.0168(14) 0.0184(15) 0.0205(15) 0.000 0.0050(12) 0.000
O10 0.0277(12) 0.0164(11) 0.0307(12) 0.0032(9) -0.0017(10) -0.0005(9)
O11 0.0152(10) 0.0164(10) 0.0219(10) 0.0001(8) 0.0027(8) -0.0010(8)
O20 0.0376(14) 0.0367(14) 0.0220(12) 0.0015(10) 0.0018(10) 0.0200(12)
O21 0.0182(10) 0.0283(12) 0.0218(11) -0.0024(9) 0.0025(8) 0.0087(9)
O30 0.036(2) 0.042(2) 0.0311(19) 0.000 0.0161(16) 0.000
C1 0.0285(16) 0.0192(14) 0.0127(13) -0.0046(11) 0.0030(12) 0.0019(12)
C2 0.035(2) 0.0316(19) 0.052(2) -0.0032(17) 0.0258(18) 0.0044(16)
C3 0.017(2) 0.024(2) 0.022(2) 0.000 0.0009(17) 0.000
C11 0.0260(16) 0.0209(16) 0.0268(16) -0.0028(13) 0.0010(13) -0.0052(13)
C12 0.0346(19) 0.0238(18) 0.048(2) 0.0003(16) 0.0089(17) -0.0093(15)
C13 0.051(3) 0.092(4) 0.071(3) 0.048(3) 0.007(2) -0.024(3)
C14 0.055(2) 0.0201(17) 0.036(2) 0.0098(15) 0.0017(17) -0.0055(16)
C15 0.0156(14) 0.0231(16) 0.0274(16) 0.0023(13) 0.0042(12) -0.0037(12)
C21 0.065(3) 0.070(3) 0.040(2) 0.002(2) 0.012(2) 0.043(3)
C22 0.071(4) 0.182(8) 0.036(3) 0.025(4) 0.012(2) 0.093(5)
C23 0.029(2) 0.129(5) 0.044(3) -0.003(3) -0.0008(19) 0.002(3)
C24 0.0321(18) 0.0341(19) 0.0214(16) 0.0039(14) 0.0003(13) 0.0094(15)
C25 0.0217(17) 0.056(3) 0.0320(19) 0.0000(18) 0.0023(14) 0.0145(17)

loop_
_atom_type_symbol
_atom_type_description
_atom_type_scat_dispersion_real
_atom_type_scat_dispersion_imag
_atom_type_scat_source
C C 0.0033 0.0016 'International Tables Vol C Tables 4.2.6.8 and 6.1.1.4'
H H 0.0000 0.0000 'International Tables Vol C Tables 4.2.6.8 and 6.1.1.4'
O O 0.0106 0.0060 'International Tables Vol C Tables 4.2.6.8 and 6.1.1.4'
Mg Mg 0.0486 0.0363 'International Tables Vol C Tables 4.2.6.8 and 6.1.1.4'
Al Al 0.0645 0.0514 'International Tables Vol C Tables 4.2.6.8 and 6.1.1.4'
Cl Cl 0.1484 0.1585 'International Tables Vol C Tables 4.2.6.8 and 6.1.1.4'

loop_
_geom_angle_atom_site_label_1
_geom_angle_atom_site_label_2
_geom_angle_atom_site_label_3
_geom_angle
_geom_angle_site_symmetry_1
_geom_angle_site_symmetry_3
_geom_angle_publ_flag
O30 Mg1 Cl3 93.7(2) . . ?
O30 Mg1 Cl2 91.2(1) . . ?
Cl3 Mg1 Cl2 121.9(1) . . ?
O30 Mg1 Cl2 91.2(1) . 4_565 ?
Cl3 Mg1 Cl2 121.9(1) . 4_565 ?
Cl2 Mg1 Cl2 115.7(1) . 4_565 ?
O30 Mg1 Cl1 172.2(2) . . ?
Cl3 Mg1 Cl1 94.1(1) . . ?
Cl2 Mg1 Cl1 84.7(1) . . ?
Cl2 Mg1 Cl1 84.7(1) 4_565 . ?
O21 Mg2 O11 91.6(1) . . ?
O21 Mg2 O20 81.5(1) . . ?
O11 Mg2 O20 167.3(2) . . ?
O21 Mg2 O10 95.2(2) . . ?
O11 Mg2 O10 80.0(1) . . ?
O20 Mg2 O10 90.0(2) . . ?
O21 Mg2 Cl1 92.2(1) . . ?
O11 Mg2 Cl1 99.1(1) . . ?
O20 Mg2 Cl1 91.8(1) . . ?
O10 Mg2 Cl1 172.5(1) . . ?
O21 Mg2 Cl2 171.1(1) . . ?
O11 Mg2 Cl2 96.9(1) . . ?
O20 Mg2 Cl2 90.7(1) . . ?
O10 Mg2 Cl2 89.0(1) . . ?
Cl1 Mg2 Cl2 83.7(1) . . ?
O21 Mg2 C15 106.0(1) . . ?
O11 Mg2 C15 28.5(1) . . ?
O20 Mg2 C15 144.4(2) . . ?
O10 Mg2 C15 55.1(1) . . ?
Cl1 Mg2 C15 121.9(1) . . ?
Cl2 Mg2 C15 82.9(1) . . ?
O21 Mg2 C25 27.6(1) . . ?
O11 Mg2 C25 119.2(2) . . ?
O20 Mg2 C25 54.8(2) . . ?
O10 Mg2 C25 100.8(2) . . ?
Cl1 Mg2 C25 86.1(1) . . ?
Cl2 Mg2 C25 143.7(1) . . ?
C15 Mg2 C25 131.2(2) . . ?
O11 Al1 O11 107.4(2) . 4_565 ?
O11 Al1 O1 103.2(1) . . ?
O11 Al1 O1 103.2(1) 4_565 . ?
O11 Al1 C3 112.0(1) . . ?
O11 Al1 C3 112.0(1) 4_565 . ?
O1 Al1 C3 118.3(2) . . ?
O21 Al2 O1 103.0(2) . . ?
O21 Al2 C2 106.7(2) . . ?
O1 Al2 C2 117.3(2) . . ?
O21 Al2 C1 113.7(2) . . ?
O1 Al2 C1 106.6(2) . . ?
C2 Al2 C1 109.8(2) . . ?
Mg2 Cl1 Mg2 119.6(1) . 4_565 ?
Mg2 Cl1 Mg1 93.3(1) . . ?
Mg2 Cl1 Mg1 93.3(1) 4_565 . ?
Mg1 Cl2 Mg2 98.2(1) . . ?
Al1 O1 Al2 117.1(1) . 4_565 ?
Al1 O1 Al2 117.1(1) . . ?
Al2 O1 Al2 125.7(2) 4_565 . ?
C14 O10 C11 109.9(3) . . ?
C14 O10 Mg2 133.7(2) . . ?
C11 O10 Mg2 113.7(2) . . ?
C15 O11 Al1 123.0(2) . . ?
C15 O11 Mg2 108.9(2) . . ?
Al1 O11 Mg2 128.2(2) . . ?
C21 O20 C24 110.5(3) . . ?
C21 O20 Mg2 111.2(2) . . ?
C24 O20 Mg2 132.8(2) . . ?
C25 O21 Al2 121.8(2) . . ?
C25 O21 Mg2 111.0(2) . . ?
Al2 O21 Mg2 125.7(2) . . ?
C31 O30 C34 109.5(6) . . ?
C31 O30 Mg1 128.0(5) . . ?
C34 O30 Mg1 122.4(4) . . ?
O10 C11 C15 106.6(3) . . ?
O10 C11 C12 105.5(3) . . ?
C15 C11 C12 115.5(3) . . ?
C13 C12 C11 104.8(3) . . ?
C12 C13 C14 106.8(3) . . ?
O10 C14 C13 104.0(3) . . ?
O11 C15 C11 109.2(2) . . ?
O11 C15 Mg2 42.7(2) . . ?
C11 C15 Mg2 79.6(2) . . ?
O20 C21 C25 108.1(3) . . ?
O20 C21 C22 104.8(3) . . ?
C25 C21 C22 112.6(5) . . ?
C23 C22 C21 104.8(4) . . ?
C22 C23 C24 104.3(4) . . ?
O20 C24 C23 104.5(3) . . ?
O21 C25 C21 111.0(3) . . ?
O21 C25 Mg2 41.37(14) . . ?
C21 C25 Mg2 77.0(2) . . ?
O30 C31 C32 104.6(10) . . ?
C33 C32 C31 111.5(14) . . ?
C32 C33 C34 109.1(12) . . ?
O30 C34 C33 105.3(7) . . ?

loop_
_geom_bond_atom_site_label_1
_geom_bond_atom_site_label_2
_geom_bond_distance
_geom_bond_site_symmetry_2
_geom_bond_publ_flag
Mg1 O30 2.070(4) . ?
Mg1 Cl3 2.375(2) . ?
Mg1 Cl2 2.397(2) . ?
Mg1 Cl2 2.397(2) 4_565 ?
Mg1 Cl1 2.610(2) . ?
Mg2 O21 2.030(3) . ?
Mg2 O11 2.039(2) . ?
Mg2 O20 2.067(3) . ?
Mg2 O10 2.071(3) . ?
Mg2 Cl1 2.519(2) . ?
Mg2 Cl2 2.538(2) . ?
Mg2 C15 2.847(3) . ?
Mg2 C25 2.868(4) . ?
Al1 O11 1.792(2) . ?
Al1 O11 1.792(2) 4_565 ?
Al1 O1 1.793(3) . ?
Al1 C3 1.971(4) . ?
Al2 O21 1.817(2) . ?
Al2 O1 1.8210(17) . ?
Al2 C2 1.977(4) . ?
Al2 C1 2.013(3) . ?
Cl1 Mg2 2.519(2) 4_565 ?
O1 Al2 1.821(2) 4_565 ?
O10 C14 1.431(4) . ?
O10 C11 1.456(4) . ?
O11 C15 1.433(4) . ?
O20 C21 1.446(5) . ?
O20 C24 1.453(4) . ?
O21 C25 1.425(4) . ?
O30 C31 1.394(11) . ?
O30 C34 1.447(8) . ?
C11 C15 1.508(5) . ?
C11 C12 1.528(5) . ?
C12 C13 1.484(6) . ?
C13 C14 1.485(6) . ?
C21 C25 1.495(7) . ?
C21 C22 1.544(7) . ?
C22 C23 1.485(8) . ?
C23 C24 1.495(6) . ?
C31 C32 1.511(18) . ?
C32 C33 1.279(17) . ?
C33 C34 1.492(12) . ?
